data_4066503
loop_
_publ_author_name
'Wagler, J\"org'
'Heine, Thomas'
'Hill, Anthony F.'

_publ_section_title
;
 Poly(methimazolyl)silanes: Syntheses and Molecular Structures&#x2020;
;
_journal_issue 21
_journal_name_full Organometallics
_journal_page_first 5607
_journal_paper_doi 10.1021/om1004989
_journal_volume 29
_journal_year 2010
_chemical_formula_moiety 'C14 H20 N6 S3 Si, C H2 Cl2'
_chemical_formula_sum 'C15 H22 Cl2 N6 S3 Si'
_chemical_formula_weight 481.56
_chemical_name_systematic
;
 ?
;
_space_group_IT_number 14
_symmetry_cell_setting monoclinic
_symmetry_space_group_name_Hall '-P 2yn'
_symmetry_space_group_name_H-M 'P 1 21/n 1'
_atom_sites_solution_hydrogens geom
_atom_sites_solution_primary direct
_atom_sites_solution_secondary difmap
_audit_creation_method SHELXL-97
_cell_angle_alpha 90.00
_cell_angle_beta 113.057(1)
_cell_angle_gamma 90.00
_cell_formula_units_Z 4
_cell_length_a 10.8429(1)
_cell_length_b 17.0694(3)
_cell_length_c 12.8979(2)
_cell_measurement_reflns_used 120429
_cell_measurement_temperature 100(2)
_cell_measurement_theta_max 46.488
_cell_measurement_theta_min 2.546
_cell_volume 2196.47(6)
_computing_cell_refinement DENZO-SMN
_computing_data_collection 'Nonius Collect'
_computing_data_reduction Scalepack
_computing_molecular_graphics 'ORTEP32 for windows (Farugia)'
_computing_publication_material 'Ciftab (Sheldrick, 1997)'
_computing_structure_refinement 'SHELXL-97 (Sheldrick, 1997)'
_computing_structure_solution 'SHELXS-97 (Sheldrick, 1990)'
_diffrn_ambient_temperature 100(2)
_diffrn_measured_fraction_theta_full 0.998
_diffrn_measured_fraction_theta_max 0.998
_diffrn_measurement_device_type 'Nonius Kappa CCD area detector'
_diffrn_measurement_method 'phi and omega scans'
_diffrn_radiation_monochromator graphite
_diffrn_radiation_source 'fine-focus sealed tube'
_diffrn_radiation_type MoK\a
_diffrn_radiation_wavelength 0.71073
_diffrn_reflns_av_R_equivalents 0.0550
_diffrn_reflns_av_sigmaI/netI 0.0338
_diffrn_reflns_limit_h_max 21
_diffrn_reflns_limit_h_min -21
_diffrn_reflns_limit_k_max 33
_diffrn_reflns_limit_k_min -33
_diffrn_reflns_limit_l_max 25
_diffrn_reflns_limit_l_min -25
_diffrn_reflns_number 117337
_diffrn_reflns_theta_full 45.00
_diffrn_reflns_theta_max 45.00
_diffrn_reflns_theta_min 2.94
_exptl_absorpt_coefficient_mu 0.649
_exptl_absorpt_correction_T_max 0.757
_exptl_absorpt_correction_T_min 0.679
_exptl_absorpt_correction_type multi-scan
_exptl_absorpt_process_details SORTAV
_exptl_crystal_colour colorless
_exptl_crystal_density_diffrn 1.456
_exptl_crystal_density_method 'not measured'
_exptl_crystal_description piece
_exptl_crystal_F_000 1000
_exptl_crystal_size_max 0.60
_exptl_crystal_size_mid 0.50
_exptl_crystal_size_min 0.43
_refine_diff_density_max 0.764
_refine_diff_density_min -1.156
_refine_diff_density_rms 0.074
_refine_ls_extinction_method none
_refine_ls_goodness_of_fit_ref 1.049
_refine_ls_hydrogen_treatment constr
_refine_ls_matrix_type full
_refine_ls_number_parameters 248
_refine_ls_number_reflns 18099
_refine_ls_number_restraints 0
_refine_ls_restrained_S_all 1.049
_refine_ls_R_factor_all 0.0586
_refine_ls_R_factor_gt 0.0365
_refine_ls_shift/su_max 0.001
_refine_ls_shift/su_mean 0.000
_refine_ls_structure_factor_coef Fsqd
_refine_ls_weighting_details 'calc w=1/[\s^2^(Fo^2^)+(0.0403P)^2^+0.3967P] where P=(Fo^2^+2Fc^2^)/3'
_refine_ls_weighting_scheme calc
_refine_ls_wR_factor_gt 0.0861
_refine_ls_wR_factor_ref 0.0923
_reflns_number_gt 13646
_reflns_number_total 18099
_reflns_threshold_expression >2sigma(I)
_cod_data_source_file om1004989_si_002.cif
_cod_data_source_block EtSi(mt)3
_cod_original_sg_symbol_Hall -P2yn
_cod_original_sg_symbol_H-M P21/n
_cod_database_code 4066503

loop_
_symmetry_equiv_pos_as_xyz
'x, y, z'
'-x+1/2, y+1/2, -z+1/2'
'-x, -y, -z'
'x-1/2, -y-1/2, z-1/2'

loop_
_atom_site_label
_atom_site_type_symbol
_atom_site_fract_x
_atom_site_fract_y
_atom_site_fract_z
_atom_site_U_iso_or_equiv
_atom_site_adp_type
_atom_site_occupancy
_atom_site_symmetry_multiplicity
_atom_site_calc_flag
_atom_site_refinement_flags
Si1 Si 0.719805(17) 0.299854(10) 0.833561(15) 0.01136(3) Uani 1 1 d .
S1 S 0.440937(16) 0.184095(11) 0.757656(15) 0.01652(3) Uani 1 1 d .
S2 S 0.909897(19) 0.289610(12) 0.679181(16) 0.01918(3) Uani 1 1 d .
S3 S 0.74417(2) 0.481677(10) 0.930835(16) 0.01851(3) Uani 1 1 d .
N1 N 0.71389(5) 0.19582(3) 0.83351(5) 0.01351(8) Uani 1 1 d .
N2 N 0.63710(6) 0.07720(3) 0.78169(5) 0.01545(8) Uani 1 1 d .
N3 N 0.89448(5) 0.31593(3) 0.88280(5) 0.01319(8) Uani 1 1 d .
N4 N 1.09899(6) 0.32009(4) 0.88921(6) 0.01769(9) Uani 1 1 d .
N5 N 0.67777(5) 0.32889(3) 0.94661(5) 0.01346(8) Uani 1 1 d .
N6 N 0.63777(6) 0.40742(4) 1.06395(5) 0.01525(8) Uani 1 1 d .
C1 C 0.59853(6) 0.15151(4) 0.79062(5) 0.01317(8) Uani 1 1 d .
C2 C 0.54505(8) 0.01155(4) 0.73813(7) 0.02139(12) Uani 1 1 d .
H2A H 0.4963 0.0025 0.7869 0.032 Uiso 1 1 calc R
H2B H 0.5959 -0.0356 0.7365 0.032 Uiso 1 1 calc R
H2C H 0.4812 0.0236 0.6616 0.032 Uiso 1 1 calc R
C3 C 0.77581(7) 0.07321(4) 0.82111(6) 0.01818(11) Uani 1 1 d .
H3 H 0.8275 0.0276 0.8249 0.022 Uiso 1 1 calc R
C4 C 0.82361(7) 0.14601(4) 0.85307(6) 0.01675(10) Uani 1 1 d .
H4 H 0.9153 0.1609 0.8834 0.020 Uiso 1 1 calc R
C5 C 0.96952(6) 0.30946(4) 0.81833(6) 0.01419(9) Uani 1 1 d .
C6 C 1.21239(8) 0.31646(6) 0.85539(9) 0.02769(16) Uani 1 1 d .
H6A H 1.2202 0.2633 0.8299 0.042 Uiso 1 1 calc R
H6B H 1.2948 0.3301 0.9197 0.042 Uiso 1 1 calc R
H6C H 1.1984 0.3536 0.7938 0.042 Uiso 1 1 calc R
C7 C 1.10722(7) 0.33226(4) 0.99819(6) 0.01927(11) Uani 1 1 d .
H7 H 1.1869 0.3407 1.0632 0.023 Uiso 1 1 calc R
C8 C 0.98137(7) 0.32987(4) 0.99482(6) 0.01670(10) Uani 1 1 d .
H8 H 0.9562 0.3364 1.0570 0.020 Uiso 1 1 calc R
C9 C 0.68572(6) 0.40579(4) 0.98138(5) 0.01356(9) Uani 1 1 d .
C10 C 0.63544(9) 0.47658(5) 1.12864(7) 0.02217(13) Uani 1 1 d .
H10A H 0.7207 0.4810 1.1939 0.033 Uiso 1 1 calc R
H10B H 0.5619 0.4722 1.1545 0.033 Uiso 1 1 calc R
H10C H 0.6221 0.5232 1.0812 0.033 Uiso 1 1 calc R
C11 C 0.60077(7) 0.33259(4) 1.08267(6) 0.01695(10) Uani 1 1 d .
H11 H 0.5650 0.3184 1.1365 0.020 Uiso 1 1 calc R
C12 C 0.62490(7) 0.28372(4) 1.01041(6) 0.01592(10) Uani 1 1 d .
H12 H 0.6090 0.2289 1.0040 0.019 Uiso 1 1 calc R
C13 C 0.61811(6) 0.34500(4) 0.69640(5) 0.01533(9) Uani 1 1 d .
H13A H 0.6753 0.3833 0.6783 0.018 Uiso 1 1 calc R
H13B H 0.5944 0.3035 0.6382 0.018 Uiso 1 1 calc R
C14 C 0.48839(8) 0.38682(5) 0.68571(7) 0.02256(13) Uani 1 1 d .
H14A H 0.4294 0.3498 0.7021 0.034 Uiso 1 1 calc R
H14B H 0.4430 0.4070 0.6089 0.034 Uiso 1 1 calc R
H14C H 0.5099 0.4304 0.7393 0.034 Uiso 1 1 calc R
Cl1 Cl 0.334840(19) -0.035300(13) 0.937639(18) 0.02536(4) Uani 1 1 d .
Cl2 Cl 0.15607(2) 0.098972(18) 0.90593(3) 0.04046(6) Uani 1 1 d .
C15 C 0.32432(8) 0.06774(5) 0.95073(7) 0.02335(13) Uani 1 1 d .
H15A H 0.3739 0.0831 1.0304 0.028 Uiso 1 1 calc R
H15B H 0.3670 0.0941 0.9049 0.028 Uiso 1 1 calc R

loop_
_atom_site_aniso_label
_atom_site_aniso_U_11
_atom_site_aniso_U_22
_atom_site_aniso_U_33
_atom_site_aniso_U_23
_atom_site_aniso_U_13
_atom_site_aniso_U_12
Si1 0.01075(6) 0.01086(7) 0.01274(6) -0.00009(5) 0.00490(5) 0.00111(5)
S1 0.01184(6) 0.01887(7) 0.01858(7) -0.00072(5) 0.00567(5) -0.00004(5)
S2 0.01975(7) 0.02215(8) 0.01834(7) -0.00217(6) 0.01040(6) 0.00313(6)
S3 0.02427(8) 0.01291(6) 0.02221(7) 0.00082(5) 0.01327(6) -0.00125(5)
N1 0.01150(17) 0.01157(19) 0.0169(2) -0.00026(15) 0.00494(15) 0.00099(14)
N2 0.0170(2) 0.01160(19) 0.0187(2) -0.00147(16) 0.00799(17) -0.00118(16)
N3 0.01129(17) 0.01420(19) 0.01420(19) -0.00048(15) 0.00512(15) 0.00012(14)
N4 0.01168(19) 0.0176(2) 0.0240(3) 0.00073(19) 0.00728(18) -0.00021(16)
N5 0.01535(19) 0.01192(19) 0.01516(19) -0.00004(15) 0.00819(16) -0.00051(15)
N6 0.0156(2) 0.0176(2) 0.01459(19) -0.00128(16) 0.00810(16) 0.00091(16)
C1 0.0135(2) 0.0127(2) 0.0135(2) -0.00049(16) 0.00558(17) -0.00038(16)
C2 0.0237(3) 0.0140(3) 0.0278(3) -0.0044(2) 0.0115(3) -0.0049(2)
C3 0.0177(2) 0.0127(2) 0.0252(3) -0.0001(2) 0.0095(2) 0.00236(19)
C4 0.0132(2) 0.0131(2) 0.0237(3) 0.0005(2) 0.0069(2) 0.00254(17)
C5 0.0130(2) 0.0124(2) 0.0185(2) 0.00036(18) 0.00758(18) 0.00102(16)
C6 0.0156(3) 0.0314(4) 0.0401(4) -0.0003(3) 0.0153(3) -0.0013(3)
C7 0.0133(2) 0.0198(3) 0.0208(3) 0.0002(2) 0.0025(2) -0.00146(19)
C8 0.0148(2) 0.0184(3) 0.0147(2) -0.00011(19) 0.00333(18) -0.00039(19)
C9 0.0146(2) 0.0133(2) 0.0143(2) -0.00038(17) 0.00718(17) 0.00081(17)
C10 0.0262(3) 0.0235(3) 0.0196(3) -0.0059(2) 0.0120(2) 0.0021(2)
C11 0.0161(2) 0.0212(3) 0.0156(2) 0.0002(2) 0.00841(19) -0.0027(2)
C12 0.0168(2) 0.0162(2) 0.0159(2) 0.00131(18) 0.00763(19) -0.00291(18)
C13 0.0154(2) 0.0152(2) 0.0146(2) 0.00104(18) 0.00506(18) 0.00346(18)
C14 0.0175(3) 0.0234(3) 0.0251(3) 0.0041(3) 0.0065(2) 0.0088(2)
Cl1 0.01833(7) 0.02598(9) 0.02857(9) 0.00135(7) 0.00572(6) -0.00221(6)
Cl2 0.02126(9) 0.04479(14) 0.05209(15) -0.01371(12) 0.01088(9) 0.00740(9)
C15 0.0177(3) 0.0276(4) 0.0242(3) -0.0022(3) 0.0075(2) -0.0006(2)

loop_
_atom_type_symbol
_atom_type_description
_atom_type_scat_dispersion_real
_atom_type_scat_dispersion_imag
_atom_type_scat_source
C C 0.0033 0.0016 'International Tables Vol C Tables 4.2.6.8 and 6.1.1.4'
H H 0.0000 0.0000 'International Tables Vol C Tables 4.2.6.8 and 6.1.1.4'
N N 0.0061 0.0033 'International Tables Vol C Tables 4.2.6.8 and 6.1.1.4'
S S 0.1246 0.1234 'International Tables Vol C Tables 4.2.6.8 and 6.1.1.4'
Si Si 0.0817 0.0704 'International Tables Vol C Tables 4.2.6.8 and 6.1.1.4'
Cl Cl 0.1484 0.1585 'International Tables Vol C Tables 4.2.6.8 and 6.1.1.4'

loop_
_geom_angle_atom_site_label_1
_geom_angle_atom_site_label_2
_geom_angle_atom_site_label_3
_geom_angle
N5 Si1 N3 104.32(3)
N5 Si1 N1 105.11(3)
N3 Si1 N1 100.88(3)
N5 Si1 C13 115.13(3)
N3 Si1 C13 115.67(3)
N1 Si1 C13 114.12(3)
C1 N1 C4 108.18(5)
C1 N1 Si1 125.13(4)
C4 N1 Si1 125.30(5)
C1 N2 C3 109.95(5)
C1 N2 C2 124.38(6)
C3 N2 C2 125.67(6)
C5 N3 C8 108.57(5)
C5 N3 Si1 125.04(5)
C8 N3 Si1 126.13(5)
C5 N4 C7 110.00(6)
C5 N4 C6 124.40(7)
C7 N4 C6 125.57(7)
C9 N5 C12 108.67(5)
C9 N5 Si1 122.27(4)
C12 N5 Si1 128.95(5)
C9 N6 C11 110.10(6)
C9 N6 C10 124.50(6)
C11 N6 C10 125.25(6)
N2 C1 N1 106.63(5)
N2 C1 S1 127.14(5)
N1 C1 S1 126.23(5)
N2 C2 H2A 109.5
N2 C2 H2B 109.5
H2A C2 H2B 109.5
N2 C2 H2C 109.5
H2A C2 H2C 109.5
H2B C2 H2C 109.5
C4 C3 N2 107.37(6)
C4 C3 H3 126.3
N2 C3 H3 126.3
C3 C4 N1 107.85(6)
C3 C4 H4 126.1
N1 C4 H4 126.1
N4 C5 N3 106.45(6)
N4 C5 S2 127.53(5)
N3 C5 S2 126.00(5)
N4 C6 H6A 109.5
N4 C6 H6B 109.5
H6A C6 H6B 109.5
N4 C6 H6C 109.5
H6A C6 H6C 109.5
H6B C6 H6C 109.5
C8 C7 N4 107.44(6)
C8 C7 H7 126.3
N4 C7 H7 126.3
C7 C8 N3 107.54(6)
C7 C8 H8 126.2
N3 C8 H8 126.2
N6 C9 N5 106.30(5)
N6 C9 S3 127.39(5)
N5 C9 S3 126.31(5)
N6 C10 H10A 109.5
N6 C10 H10B 109.5
H10A C10 H10B 109.5
N6 C10 H10C 109.5
H10A C10 H10C 109.5
H10B C10 H10C 109.5
C12 C11 N6 107.52(6)
C12 C11 H11 126.2
N6 C11 H11 126.2
C11 C12 N5 107.42(6)
C11 C12 H12 126.3
N5 C12 H12 126.3
C14 C13 Si1 117.55(5)
C14 C13 H13A 107.9
Si1 C13 H13A 107.9
C14 C13 H13B 107.9
Si1 C13 H13B 107.9
H13A C13 H13B 107.2
C13 C14 H14A 109.5
C13 C14 H14B 109.5
H14A C14 H14B 109.5
C13 C14 H14C 109.5
H14A C14 H14C 109.5
H14B C14 H14C 109.5
Cl2 C15 Cl1 111.38(5)
Cl2 C15 H15A 109.4
Cl1 C15 H15A 109.4
Cl2 C15 H15B 109.4
Cl1 C15 H15B 109.4
H15A C15 H15B 108.0

loop_
_geom_bond_atom_site_label_1
_geom_bond_atom_site_label_2
_geom_bond_distance
Si1 N5 1.7606(6)
Si1 N3 1.7674(6)
Si1 N1 1.7769(6)
Si1 C13 1.8470(7)
S1 C1 1.6855(6)
S2 C5 1.6867(7)
S3 C9 1.6818(7)
N1 C1 1.3787(8)
N1 C4 1.4024(8)
N2 C1 1.3544(8)
N2 C3 1.3879(9)
N2 C2 1.4589(9)
N3 C5 1.3767(8)
N3 C8 1.4020(8)
N4 C5 1.3542(9)
N4 C7 1.3888(10)
N4 C6 1.4582(10)
N5 C9 1.3789(8)
N5 C12 1.4035(8)
N6 C9 1.3561(8)
N6 C11 1.3879(9)
N6 C10 1.4515(9)
C2 H2A 0.9800
C2 H2B 0.9800
C2 H2C 0.9800
C3 C4 1.3475(10)
C3 H3 0.9500
C4 H4 0.9500
C6 H6A 0.9800
C6 H6B 0.9800
C6 H6C 0.9800
C7 C8 1.3487(10)
C7 H7 0.9500
C8 H8 0.9500
C10 H10A 0.9800
C10 H10B 0.9800
C10 H10C 0.9800
C11 C12 1.3506(10)
C11 H11 0.9500
C12 H12 0.9500
C13 C14 1.5346(9)
C13 H13A 0.9900
C13 H13B 0.9900
C14 H14A 0.9800
C14 H14B 0.9800
C14 H14C 0.9800
Cl1 C15 1.7748(9)
Cl2 C15 1.7666(8)
C15 H15A 0.9900
C15 H15B 0.9900

loop_
_geom_torsion_atom_site_label_1
_geom_torsion_atom_site_label_2
_geom_torsion_atom_site_label_3
_geom_torsion_atom_site_label_4
_geom_torsion
N5 Si1 N1 C1 78.92(6)
N3 Si1 N1 C1 -172.86(5)
C13 Si1 N1 C1 -48.15(6)
N5 Si1 N1 C4 -116.17(6)
N3 Si1 N1 C4 -7.95(6)
C13 Si1 N1 C4 116.75(6)
N5 Si1 N3 C5 -172.57(5)
N1 Si1 N3 C5 78.59(6)
C13 Si1 N3 C5 -45.06(6)
N5 Si1 N3 C8 13.91(6)
N1 Si1 N3 C8 -94.94(6)
C13 Si1 N3 C8 141.42(6)
N3 Si1 N5 C9 67.13(6)
N1 Si1 N5 C9 172.84(5)
C13 Si1 N5 C9 -60.71(6)
N3 Si1 N5 C12 -117.29(6)
N1 Si1 N5 C12 -11.58(6)
C13 Si1 N5 C12 114.87(6)
C3 N2 C1 N1 1.56(7)
C2 N2 C1 N1 -179.13(6)
C3 N2 C1 S1 -177.74(5)
C2 N2 C1 S1 1.57(10)
C4 N1 C1 N2 -1.51(7)
Si1 N1 C1 N2 165.56(5)
C4 N1 C1 S1 177.80(5)
Si1 N1 C1 S1 -15.13(8)
C1 N2 C3 C4 -1.01(8)
C2 N2 C3 C4 179.70(7)
N2 C3 C4 N1 0.04(8)
C1 N1 C4 C3 0.92(8)
Si1 N1 C4 C3 -166.13(5)
C7 N4 C5 N3 0.75(8)
C6 N4 C5 N3 178.83(7)
C7 N4 C5 S2 -177.67(5)
C6 N4 C5 S2 0.41(11)
C8 N3 C5 N4 -0.66(7)
Si1 N3 C5 N4 -175.15(5)
C8 N3 C5 S2 177.79(5)
Si1 N3 C5 S2 3.30(9)
C5 N4 C7 C8 -0.55(8)
C6 N4 C7 C8 -178.61(7)
N4 C7 C8 N3 0.13(8)
C5 N3 C8 C7 0.33(8)
Si1 N3 C8 C7 174.75(5)
C11 N6 C9 N5 0.55(7)
C10 N6 C9 N5 176.24(6)
C11 N6 C9 S3 -179.21(5)
C10 N6 C9 S3 -3.52(10)
C12 N5 C9 N6 -0.44(7)
Si1 N5 C9 N6 175.93(4)
C12 N5 C9 S3 179.33(5)
Si1 N5 C9 S3 -4.30(8)
C9 N6 C11 C12 -0.46(8)
C10 N6 C11 C12 -176.11(7)
N6 C11 C12 N5 0.17(8)
C9 N5 C12 C11 0.17(8)
Si1 N5 C12 C11 -175.89(5)
N5 Si1 C13 C14 -14.14(7)
N3 Si1 C13 C14 -136.04(6)
N1 Si1 C13 C14 107.56(6)
